data_4030371
loop_
_publ_author_name
'Xia, Xiao-Feng'
'Gu, Zhen'
'Liu, Wentao'
'Wang, Haijun'
'Xia, Yongmei'
'Gao, Haiyan'
'Liu, Xiang'
'Liang, Yong-Min'

_publ_section_title
;
 Metal-Free Three-Component Oxyazidation of Alkenes with Trimethylsilyl
 Azide and N-Hydroxyphthalimide.
;
_journal_issue 1
_journal_name_full 'The Journal of organic chemistry'
_journal_page_first 290
_journal_paper_doi 10.1021/jo502327r
_journal_volume 80
_journal_year 2014
_chemical_formula_sum 'C24 H16 N2 O6'
_chemical_formula_weight 428.40
_chemical_name_systematic
; 
 ? 
;
_space_group_IT_number 14
_symmetry_cell_setting monoclinic
_symmetry_space_group_name_Hall '-P 2yn'
_symmetry_space_group_name_H-M 'P 1 21/n 1'
_atom_sites_solution_hydrogens geom
_atom_sites_solution_primary direct
_atom_sites_solution_secondary difmap
_audit_creation_method SHELXL-97
_cell_angle_alpha 90.00
_cell_angle_beta 114.014(2)
_cell_angle_gamma 90.00
_cell_formula_units_Z 4
_cell_length_a 8.0113(3)
_cell_length_b 34.7315(11)
_cell_length_c 8.1300(3)
_cell_measurement_reflns_used 5242
_cell_measurement_temperature 296(2)
_cell_measurement_theta_max 24.97
_cell_measurement_theta_min 2.74
_cell_volume 2066.33(13)
_computing_cell_refinement 'Bruker SMART'
_computing_data_collection 'Bruker SMART'
_computing_data_reduction 'Bruker SAINT'
_computing_molecular_graphics 'Bruker SHELXTL'
_computing_publication_material 'Bruker SHELXTL'
_computing_structure_refinement 'SHELXL-97 (Sheldrick, 1997)'
_computing_structure_solution 'SHELXS-97 (Sheldrick, 1990)'
_diffrn_ambient_temperature 296(2)
_diffrn_measured_fraction_theta_full 0.999
_diffrn_measured_fraction_theta_max 0.999
_diffrn_measurement_device_type 'CCD area detector'
_diffrn_measurement_method 'phi and omega scans'
_diffrn_radiation_monochromator graphite
_diffrn_radiation_source 'fine-focus sealed tube'
_diffrn_radiation_type MoK\a
_diffrn_radiation_wavelength 0.71073
_diffrn_reflns_av_R_equivalents 0.0286
_diffrn_reflns_av_sigmaI/netI 0.0267
_diffrn_reflns_limit_h_max 9
_diffrn_reflns_limit_h_min -9
_diffrn_reflns_limit_k_max 37
_diffrn_reflns_limit_k_min -41
_diffrn_reflns_limit_l_max 9
_diffrn_reflns_limit_l_min -9
_diffrn_reflns_number 15616
_diffrn_reflns_theta_full 25.05
_diffrn_reflns_theta_max 25.05
_diffrn_reflns_theta_min 2.35
_exptl_absorpt_coefficient_mu 0.101
_exptl_absorpt_correction_type none
_exptl_crystal_colour colourless
_exptl_crystal_density_diffrn 1.377
_exptl_crystal_density_method 'not measured'
_exptl_crystal_F_000 888
_refine_diff_density_max 0.203
_refine_diff_density_min -0.193
_refine_diff_density_rms 0.047
_refine_ls_extinction_method none
_refine_ls_goodness_of_fit_ref 1.124
_refine_ls_hydrogen_treatment mixed
_refine_ls_matrix_type full
_refine_ls_number_parameters 289
_refine_ls_number_reflns 3676
_refine_ls_number_restraints 0
_refine_ls_restrained_S_all 1.124
_refine_ls_R_factor_all 0.0610
_refine_ls_R_factor_gt 0.0440
_refine_ls_shift/su_max 0.000
_refine_ls_shift/su_mean 0.000
_refine_ls_structure_factor_coef Fsqd
_refine_ls_weighting_details 'calc w=1/[\s^2^(Fo^2^)+(0.0642P)^2^+0.4898P] where P=(Fo^2^+2Fc^2^)/3'
_refine_ls_weighting_scheme calc
_refine_ls_wR_factor_gt 0.1191
_refine_ls_wR_factor_ref 0.1369
_reflns_number_gt 2894
_reflns_number_total 3676
_reflns_threshold_expression >2sigma(I)
_cod_data_source_file jo502327r_si_002.cif
_cod_data_source_block a
_cod_depositor_comments
;
The following automatic conversions were performed:

'_symmetry_cell_setting' value 'Monoclinic' changed to 'monoclinic'
according to
/home/saulius/struct/COD-crude-data--automatic-downloads/rss-feeds/ACS/lib/dictionaries/cif_core.dic
dictionary named 'cif_core.dic' version 2.4.2 from 2011-04-26.

Automatic conversion script
Id: cif_fix_values 2935 2014-11-11 08:27:57Z andrius 

 Adding full bibliography for 4030371.cif.
;
_cod_original_sg_symbol_H-M P2(1)/n
_cod_original_formula_sum 'C2.34 H1.56 N0.20 O0.59'
_cod_database_code 4030371

loop_
_symmetry_equiv_pos_as_xyz
'x, y, z'
'-x+1/2, y+1/2, -z+1/2'
'-x, -y, -z'
'x-1/2, -y-1/2, z-1/2'

loop_
_atom_site_label
_atom_site_type_symbol
_atom_site_fract_x
_atom_site_fract_y
_atom_site_fract_z
_atom_site_U_iso_or_equiv
_atom_site_adp_type
_atom_site_occupancy
_atom_site_symmetry_multiplicity
_atom_site_calc_flag
_atom_site_refinement_flags
C1 C 0.2029(3) 0.11977(6) 0.6768(3) 0.0482(5) Uani 1 1 d .
C2 C 0.1844(4) 0.12984(7) 0.5064(3) 0.0649(6) Uani 1 1 d .
H2A H 0.2839 0.1397 0.4888 0.078 Uiso 1 1 calc R
C3 C 0.0168(4) 0.12528(7) 0.3605(3) 0.0781(8) Uani 1 1 d .
H3A H 0.0052 0.1317 0.2452 0.094 Uiso 1 1 calc R
C4 C -0.1301(4) 0.11156(7) 0.3858(3) 0.0721(7) Uani 1 1 d .
H4A H -0.2421 0.1089 0.2881 0.087 Uiso 1 1 calc R
C5 C -0.1132(3) 0.10175(7) 0.5542(3) 0.0667(6) Uani 1 1 d .
H5A H -0.2141 0.0925 0.5709 0.080 Uiso 1 1 calc R
C6 C 0.0525(3) 0.10548(7) 0.7000(3) 0.0577(6) Uani 1 1 d .
H6A H 0.0633 0.0984 0.8142 0.069 Uiso 1 1 calc R
C7 C 0.3812(3) 0.12739(6) 0.8365(3) 0.0518(5) Uani 1 1 d .
H7A H 0.4736 0.1358 0.7940 0.062 Uiso 1 1 calc R
C8 C 0.3545(3) 0.15795(7) 0.9528(3) 0.0655(6) Uani 1 1 d .
H8A H 0.2807 0.1787 0.8788 0.079 Uiso 1 1 calc R
H8B H 0.2918 0.1474 1.0226 0.079 Uiso 1 1 calc R
C9 C 0.4664(3) 0.23952(7) 1.1082(3) 0.0559(6) Uani 1 1 d .
C10 C 0.4459(3) 0.26071(6) 1.2564(3) 0.0496(5) Uani 1 1 d .
C11 C 0.4050(3) 0.29879(7) 1.2687(3) 0.0614(6) Uani 1 1 d .
H11A H 0.3886 0.3160 1.1759 0.074 Uiso 1 1 calc R
C12 C 0.3892(3) 0.31045(7) 1.4256(4) 0.0679(7) Uani 1 1 d .
H12A H 0.3601 0.3359 1.4370 0.082 Uiso 1 1 calc R
C13 C 0.4156(4) 0.28525(8) 1.5632(4) 0.0727(7) Uani 1 1 d .
H13A H 0.4059 0.2940 1.6671 0.087 Uiso 1 1 calc R
C14 C 0.4567(3) 0.24676(7) 1.5509(3) 0.0654(6) Uani 1 1 d .
H14A H 0.4740 0.2296 1.6442 0.078 Uiso 1 1 calc R
C15 C 0.4709(3) 0.23503(6) 1.3959(3) 0.0504(5) Uani 1 1 d .
C16 C 0.5063(3) 0.19624(7) 1.3410(3) 0.0523(5) Uani 1 1 d .
C17 C 0.6809(3) 0.06385(6) 0.8783(3) 0.0497(5) Uani 1 1 d .
C18 C 0.6934(3) 0.02518(6) 0.8059(3) 0.0506(5) Uani 1 1 d .
C19 C 0.8362(3) 0.00822(8) 0.7782(3) 0.0681(7) Uani 1 1 d .
H19A H 0.9452 0.0212 0.8029 0.082 Uiso 1 1 calc R
C20 C 0.8090(4) -0.02913(9) 0.7118(4) 0.0842(8) Uani 1 1 d .
H20A H 0.9019 -0.0413 0.6911 0.101 Uiso 1 1 calc R
C21 C 0.6484(4) -0.04860(8) 0.6758(4) 0.0842(8) Uani 1 1 d .
H21A H 0.6352 -0.0737 0.6324 0.101 Uiso 1 1 calc R
C22 C 0.5059(4) -0.03135(7) 0.7033(3) 0.0694(7) Uani 1 1 d .
H22A H 0.3969 -0.0444 0.6787 0.083 Uiso 1 1 calc R
C23 C 0.5316(3) 0.00573(6) 0.7682(3) 0.0511(5) Uani 1 1 d .
C24 C 0.4065(3) 0.03057(6) 0.8138(3) 0.0512(5) Uani 1 1 d .
N1 N 0.5068(3) 0.20203(5) 1.1720(2) 0.0571(5) Uani 1 1 d .
N2 N 0.5018(2) 0.06537(5) 0.8664(2) 0.0509(4) Uani 1 1 d .
O1 O 0.5321(2) 0.17241(4) 1.0719(2) 0.0622(4) Uani 1 1 d .
O2 O 0.4487(3) 0.25005(5) 0.9613(2) 0.0875(6) Uani 1 1 d .
O3 O 0.5280(3) 0.16568(5) 1.4166(2) 0.0744(5) Uani 1 1 d .
O4 O 0.2592(2) 0.02371(5) 0.8120(2) 0.0725(5) Uani 1 1 d .
O5 O 0.7910(2) 0.08926(5) 0.9351(2) 0.0670(5) Uani 1 1 d .
O6 O 0.44835(19) 0.09405(4) 0.95290(18) 0.0546(4) Uani 1 1 d .

loop_
_atom_site_aniso_label
_atom_site_aniso_U_11
_atom_site_aniso_U_22
_atom_site_aniso_U_33
_atom_site_aniso_U_23
_atom_site_aniso_U_13
_atom_site_aniso_U_12
C1 0.0517(11) 0.0373(11) 0.0515(11) -0.0070(8) 0.0168(9) 0.0018(9)
C2 0.0821(16) 0.0536(14) 0.0621(14) -0.0009(11) 0.0324(12) -0.0053(12)
C3 0.110(2) 0.0609(17) 0.0455(12) 0.0039(11) 0.0132(13) 0.0016(15)
C4 0.0713(17) 0.0555(15) 0.0633(15) -0.0078(11) 0.0005(12) 0.0053(13)
C5 0.0526(13) 0.0682(16) 0.0664(15) -0.0134(12) 0.0110(11) -0.0018(11)
C6 0.0568(13) 0.0603(14) 0.0507(11) -0.0064(10) 0.0164(10) -0.0042(10)
C7 0.0484(11) 0.0445(12) 0.0599(12) -0.0076(9) 0.0194(9) -0.0018(9)
C8 0.0474(12) 0.0666(16) 0.0732(15) -0.0242(12) 0.0151(11) -0.0025(11)
C9 0.0610(13) 0.0540(14) 0.0490(12) -0.0062(10) 0.0186(10) -0.0090(10)
C10 0.0449(11) 0.0490(13) 0.0508(11) -0.0062(9) 0.0152(9) -0.0060(9)
C11 0.0605(13) 0.0483(14) 0.0647(14) -0.0023(10) 0.0145(11) -0.0030(10)
C12 0.0645(15) 0.0549(15) 0.0796(16) -0.0171(13) 0.0243(12) 0.0048(11)
C13 0.0777(17) 0.0750(19) 0.0729(16) -0.0161(14) 0.0384(13) 0.0080(13)
C14 0.0736(15) 0.0698(17) 0.0615(13) -0.0017(11) 0.0365(12) 0.0060(12)
C15 0.0458(11) 0.0518(13) 0.0536(11) -0.0039(9) 0.0201(9) 0.0009(9)
C16 0.0436(11) 0.0534(15) 0.0593(12) -0.0014(10) 0.0202(9) 0.0003(9)
C17 0.0433(11) 0.0553(13) 0.0456(10) -0.0010(9) 0.0131(8) -0.0025(10)
C18 0.0491(12) 0.0499(13) 0.0468(11) -0.0002(9) 0.0134(9) 0.0030(9)
C19 0.0570(14) 0.0705(17) 0.0736(15) -0.0028(12) 0.0233(12) 0.0094(12)
C20 0.085(2) 0.077(2) 0.0893(19) -0.0076(15) 0.0337(15) 0.0276(16)
C21 0.096(2) 0.0573(17) 0.0904(19) -0.0149(14) 0.0288(16) 0.0117(15)
C22 0.0776(16) 0.0528(15) 0.0689(15) -0.0073(11) 0.0206(12) -0.0077(12)
C23 0.0530(12) 0.0487(13) 0.0449(10) 0.0011(9) 0.0129(9) 0.0001(10)
C24 0.0491(12) 0.0524(13) 0.0472(11) 0.0015(9) 0.0147(9) -0.0058(10)
N1 0.0676(12) 0.0485(11) 0.0550(10) -0.0150(8) 0.0245(9) -0.0032(9)
N2 0.0453(9) 0.0481(11) 0.0571(10) -0.0090(8) 0.0186(8) -0.0014(8)
O1 0.0531(9) 0.0623(10) 0.0666(9) -0.0272(8) 0.0198(7) -0.0038(7)
O2 0.1298(17) 0.0804(13) 0.0581(10) -0.0006(9) 0.0440(11) -0.0048(11)
O3 0.0846(12) 0.0561(11) 0.0870(12) 0.0116(9) 0.0397(10) 0.0111(9)
O4 0.0573(10) 0.0763(12) 0.0884(12) -0.0060(9) 0.0343(9) -0.0152(8)
O5 0.0536(9) 0.0640(11) 0.0800(11) -0.0188(8) 0.0237(8) -0.0172(8)
O6 0.0552(9) 0.0569(9) 0.0494(8) -0.0072(6) 0.0189(7) 0.0037(7)

loop_
_atom_type_symbol
_atom_type_description
_atom_type_scat_dispersion_real
_atom_type_scat_dispersion_imag
_atom_type_scat_source
C C 0.0033 0.0016 'International Tables Vol C Tables 4.2.6.8 and 6.1.1.4'
H H 0.0000 0.0000 'International Tables Vol C Tables 4.2.6.8 and 6.1.1.4'
N N 0.0061 0.0033 'International Tables Vol C Tables 4.2.6.8 and 6.1.1.4'
O O 0.0106 0.0060 'International Tables Vol C Tables 4.2.6.8 and 6.1.1.4'

loop_
_geom_angle_atom_site_label_1
_geom_angle_atom_site_label_2
_geom_angle_atom_site_label_3
_geom_angle
C2 C1 C6 119.0(2)
C2 C1 C7 119.7(2)
C6 C1 C7 121.07(19)
C1 C2 C3 120.0(2)
C1 C2 H2A 120.0
C3 C2 H2A 120.0
C4 C3 C2 120.3(2)
C4 C3 H3A 119.9
C2 C3 H3A 119.9
C3 C4 C5 120.1(2)
C3 C4 H4A 120.0
C5 C4 H4A 120.0
C4 C5 C6 120.5(2)
C4 C5 H5A 119.8
C6 C5 H5A 119.8
C5 C6 C1 120.2(2)
C5 C6 H6A 119.9
C1 C6 H6A 119.9
O6 C7 C8 105.31(18)
O6 C7 C1 112.92(16)
C8 C7 C1 109.80(17)
O6 C7 H7A 109.6
C8 C7 H7A 109.6
C1 C7 H7A 109.6
O1 C8 C7 108.33(17)
O1 C8 H8A 110.0
C7 C8 H8A 110.0
O1 C8 H8B 110.0
C7 C8 H8B 110.0
H8A C8 H8B 108.4
O2 C9 N1 124.9(2)
O2 C9 C10 130.7(2)
N1 C9 C10 104.36(18)
C11 C10 C15 121.1(2)
C11 C10 C9 130.3(2)
C15 C10 C9 108.60(19)
C10 C11 C12 117.3(2)
C10 C11 H11A 121.3
C12 C11 H11A 121.3
C13 C12 C11 121.5(2)
C13 C12 H12A 119.3
C11 C12 H12A 119.3
C12 C13 C14 121.2(2)
C12 C13 H13A 119.4
C14 C13 H13A 119.4
C15 C14 C13 117.6(2)
C15 C14 H14A 121.2
C13 C14 H14A 121.2
C14 C15 C10 121.3(2)
C14 C15 C16 130.1(2)
C10 C15 C16 108.58(18)
O3 C16 N1 125.1(2)
O3 C16 C15 130.8(2)
N1 C16 C15 104.14(18)
O5 C17 N2 124.8(2)
O5 C17 C18 131.3(2)
N2 C17 C18 103.86(17)
C23 C18 C19 121.3(2)
C23 C18 C17 108.74(18)
C19 C18 C17 130.0(2)
C18 C19 C20 116.9(2)
C18 C19 H19A 121.6
C20 C19 H19A 121.6
C21 C20 C19 121.9(3)
C21 C20 H20A 119.1
C19 C20 H20A 119.1
C20 C21 C22 120.9(3)
C20 C21 H21A 119.5
C22 C21 H21A 119.5
C23 C22 C21 117.5(3)
C23 C22 H22A 121.2
C21 C22 H22A 121.2
C22 C23 C18 121.6(2)
C22 C23 C24 129.2(2)
C18 C23 C24 109.24(18)
O4 C24 N2 126.0(2)
O4 C24 C23 130.2(2)
N2 C24 C23 103.85(17)
O1 N1 C9 123.15(18)
O1 N1 C16 122.45(18)
C9 N1 C16 114.23(17)
O6 N2 C17 120.86(16)
O6 N2 C24 122.25(17)
C17 N2 C24 113.87(17)
N1 O1 C8 108.28(15)
N2 O6 C7 110.59(14)

loop_
_geom_bond_atom_site_label_1
_geom_bond_atom_site_label_2
_geom_bond_distance
C1 C2 1.377(3)
C1 C6 1.385(3)
C1 C7 1.512(3)
C2 C3 1.392(4)
C2 H2A 0.9300
C3 C4 1.361(4)
C3 H3A 0.9300
C4 C5 1.363(4)
C4 H4A 0.9300
C5 C6 1.380(3)
C5 H5A 0.9300
C6 H6A 0.9300
C7 O6 1.453(3)
C7 C8 1.494(3)
C7 H7A 0.9800
C8 O1 1.447(3)
C8 H8A 0.9700
C8 H8B 0.9700
C9 O2 1.200(3)
C9 N1 1.391(3)
C9 C10 1.478(3)
C10 C11 1.376(3)
C10 C15 1.392(3)
C11 C12 1.392(3)
C11 H11A 0.9300
C12 C13 1.368(4)
C12 H12A 0.9300
C13 C14 1.390(4)
C13 H13A 0.9300
C14 C15 1.372(3)
C14 H14A 0.9300
C15 C16 1.482(3)
C16 O3 1.203(3)
C16 N1 1.390(3)
C17 O5 1.199(2)
C17 N2 1.400(3)
C17 C18 1.486(3)
C18 C23 1.382(3)
C18 C19 1.384(3)
C19 C20 1.388(4)
C19 H19A 0.9300
C20 C21 1.376(4)
C20 H20A 0.9300
C21 C22 1.386(4)
C21 H21A 0.9300
C22 C23 1.375(3)
C22 H22A 0.9300
C23 C24 1.479(3)
C24 O4 1.198(3)
C24 N2 1.400(3)
N1 O1 1.377(2)
N2 O6 1.384(2)

loop_
_geom_torsion_atom_site_label_1
_geom_torsion_atom_site_label_2
_geom_torsion_atom_site_label_3
_geom_torsion_atom_site_label_4
_geom_torsion
C6 C1 C2 C3 -0.5(3)
C7 C1 C2 C3 -175.7(2)
C1 C2 C3 C4 1.2(4)
C2 C3 C4 C5 -0.8(4)
C3 C4 C5 C6 -0.3(4)
C4 C5 C6 C1 0.9(4)
C2 C1 C6 C5 -0.5(3)
C7 C1 C6 C5 174.6(2)
C2 C1 C7 O6 -130.9(2)
C6 C1 C7 O6 54.0(3)
C2 C1 C7 C8 111.9(2)
C6 C1 C7 C8 -63.2(3)
O6 C7 C8 O1 74.5(2)
C1 C7 C8 O1 -163.64(19)
O2 C9 C10 C11 -1.9(4)
N1 C9 C10 C11 -179.7(2)
O2 C9 C10 C15 176.6(2)
N1 C9 C10 C15 -1.2(2)
C15 C10 C11 C12 -0.2(3)
C9 C10 C11 C12 178.1(2)
C10 C11 C12 C13 0.8(4)
C11 C12 C13 C14 -1.0(4)
C12 C13 C14 C15 0.4(4)
C13 C14 C15 C10 0.3(3)
C13 C14 C15 C16 -177.7(2)
C11 C10 C15 C14 -0.4(3)
C9 C10 C15 C14 -179.0(2)
C11 C10 C15 C16 177.98(19)
C9 C10 C15 C16 -0.7(2)
C14 C15 C16 O3 1.5(4)
C10 C15 C16 O3 -176.7(2)
C14 C15 C16 N1 -179.6(2)
C10 C15 C16 N1 2.3(2)
O5 C17 C18 C23 176.3(2)
N2 C17 C18 C23 -3.9(2)
O5 C17 C18 C19 -2.6(4)
N2 C17 C18 C19 177.2(2)
C23 C18 C19 C20 -0.3(3)
C17 C18 C19 C20 178.5(2)
C18 C19 C20 C21 -0.3(4)
C19 C20 C21 C22 0.6(5)
C20 C21 C22 C23 -0.2(4)
C21 C22 C23 C18 -0.3(3)
C21 C22 C23 C24 -178.4(2)
C19 C18 C23 C22 0.6(3)
C17 C18 C23 C22 -178.4(2)
C19 C18 C23 C24 179.01(19)
C17 C18 C23 C24 0.0(2)
C22 C23 C24 O4 3.5(4)
C18 C23 C24 O4 -174.7(2)
C22 C23 C24 N2 -177.9(2)
C18 C23 C24 N2 3.9(2)
O2 C9 N1 O1 0.3(4)
C10 C9 N1 O1 178.29(17)
O2 C9 N1 C16 -175.2(2)
C10 C9 N1 C16 2.8(2)
O3 C16 N1 O1 0.3(3)
C15 C16 N1 O1 -178.70(17)
O3 C16 N1 C9 175.8(2)
C15 C16 N1 C9 -3.2(2)
O5 C17 N2 O6 -12.7(3)
C18 C17 N2 O6 167.49(16)
O5 C17 N2 C24 -173.5(2)
C18 C17 N2 C24 6.7(2)
O4 C24 N2 O6 11.5(3)
C23 C24 N2 O6 -167.18(16)
O4 C24 N2 C17 171.9(2)
C23 C24 N2 C17 -6.7(2)
C9 N1 O1 C8 -81.9(2)
C16 N1 O1 C8 93.2(2)
C7 C8 O1 N1 176.69(19)
C17 N2 O6 C7 89.4(2)
C24 N2 O6 C7 -111.47(19)
C8 C7 O6 N2 -171.93(15)
C1 C7 O6 N2 68.3(2)
